data_2215117
loop_
_publ_author_name
'Najafpour, M. Mahdi'
'Ho\/ly\'nska, Ma\/lgorzata'
'Lis, Tadeusz'

_publ_section_title
;
 Guanidinium 4-chloro-3-nitrobenzoate monohydrate
;
_journal_coeditor_code HB2489
_journal_issue 9
_journal_name_full 'Acta Crystallographica Section E'
_journal_page_first o3727
_journal_page_last o3727
_journal_paper_doi 10.1107/S1600536807037944
_journal_volume 63
_journal_year 2007
_chemical_formula_iupac 'C H6 N3 +, C7 H3 Cl N O4 -, H2 O'
_chemical_formula_moiety 'C H6 N3 +, C7 H3 Cl N O4 -, H2 O'
_chemical_formula_sum 'C8 H11 Cl N4 O5'
_chemical_formula_weight 278.66
_chemical_name_systematic
;
Guanidinium 4-chloro-3-nitrobenzoate monohydrate
;
_space_group_IT_number 14
_symmetry_cell_setting monoclinic
_symmetry_space_group_name_Hall '-P 2ybc'
_symmetry_space_group_name_H-M 'P 1 21/c 1'
_atom_sites_solution_hydrogens geom
_atom_sites_solution_primary direct
_atom_sites_solution_secondary difmap
_cell_angle_alpha 90.00
_cell_angle_beta 97.68(3)
_cell_angle_gamma 90.00
_cell_formula_units_Z 4
_cell_length_a 10.814(4)
_cell_length_b 7.040(3)
_cell_length_c 15.487(6)
_cell_measurement_reflns_used 11041
_cell_measurement_temperature 100(2)
_cell_measurement_theta_max 35.0
_cell_measurement_theta_min 3.0
_cell_volume 1168.5(8)
_computing_cell_refinement 'CrysAlis RED (Oxford Diffraction, 2000)'
_computing_data_collection 'CrysAlis CCD (Oxford Diffraction, 2000)'
_computing_data_reduction 'CrysAlis RED'
_computing_molecular_graphics 'DIAMOND (Brandenburg & Putz, 2005)'
_computing_publication_material SHELXL97
_computing_structure_refinement 'SHELXL97 (Sheldrick, 1997)'
_computing_structure_solution 'SHELXS97 (Sheldrick, 1997)'
_diffrn_ambient_temperature 100(2)
_diffrn_measured_fraction_theta_full 0.999
_diffrn_measured_fraction_theta_max 0.897
_diffrn_measurement_device_type 'Oxford Diffraction KM-4 CCD'
_diffrn_measurement_method \w
_diffrn_radiation_monochromator graphite
_diffrn_radiation_source 'sealed tube'
_diffrn_radiation_type MoK\a
_diffrn_radiation_wavelength 0.71073
_diffrn_reflns_av_R_equivalents 0.0385
_diffrn_reflns_av_sigmaI/netI 0.0473
_diffrn_reflns_limit_h_max 15
_diffrn_reflns_limit_h_min -17
_diffrn_reflns_limit_k_max 9
_diffrn_reflns_limit_k_min -11
_diffrn_reflns_limit_l_max 25
_diffrn_reflns_limit_l_min -25
_diffrn_reflns_number 17154
_diffrn_reflns_theta_full 26.50
_diffrn_reflns_theta_max 36.55
_diffrn_reflns_theta_min 3.18
_exptl_absorpt_coefficient_mu 0.348
_exptl_absorpt_correction_type none
_exptl_crystal_colour colourless
_exptl_crystal_density_diffrn 1.584
_exptl_crystal_density_method 'not measured'
_exptl_crystal_description block
_exptl_crystal_F_000 576
_exptl_crystal_size_max 0.60
_exptl_crystal_size_mid 0.18
_exptl_crystal_size_min 0.09
_refine_diff_density_max 0.54
_refine_diff_density_min -0.26
_refine_ls_extinction_method none
_refine_ls_goodness_of_fit_ref 1.011
_refine_ls_hydrogen_treatment constr
_refine_ls_matrix_type full
_refine_ls_number_parameters 187
_refine_ls_number_reflns 5166
_refine_ls_number_restraints 8
_refine_ls_restrained_S_all 1.010
_refine_ls_R_factor_all 0.0693
_refine_ls_R_factor_gt 0.0412
_refine_ls_shift/su_max 0.001
_refine_ls_shift/su_mean 0.000
_refine_ls_structure_factor_coef Fsqd
_refine_ls_weighting_details 'calc w=1/[\s^2^(Fo^2^)+(0.047P)^2^] where P=(Fo^2^+2Fc^2^)/3'
_refine_ls_weighting_scheme calc
_refine_ls_wR_factor_gt 0.0877
_refine_ls_wR_factor_ref 0.0942
_reflns_number_gt 3766
_reflns_number_total 5166
_reflns_threshold_expression I>2\s(I)
_cod_data_source_file hb2489.cif
_cod_data_source_block I
_cod_original_sg_symbol_H-M 'P 21/c'
_cod_database_code 2215117
_cod_database_fobs_code 2215117

loop_
_symmetry_equiv_pos_as_xyz
'x, y, z'
'-x, y+1/2, -z+1/2'
'-x, -y, -z'
'x, -y-1/2, z-1/2'

loop_
_atom_site_type_symbol
_atom_site_label
_atom_site_fract_x
_atom_site_fract_y
_atom_site_fract_z
_atom_site_U_iso_or_equiv
_atom_site_adp_type
_atom_site_calc_flag
_atom_site_refinement_flags
_atom_site_occupancy
Cl Cl 0.79594(2) 0.61834(4) 0.582414(16) 0.01727(7) Uani d . 1
O O1 0.19850(8) 0.90314(12) 0.54668(5) 0.01884(16) Uani d . 1
O O2 0.22004(8) 0.89017(12) 0.40527(5) 0.01845(17) Uani d . 1
C C7 0.26099(10) 0.87298(14) 0.48485(7) 0.01390(19) Uani d . 1
C C2 0.44468(10) 0.79857(15) 0.59641(6) 0.01337(19) Uani d . 1
H H1 0.3957 0.8347 0.6403 0.016 Uiso calc R 1
C C5 0.59217(10) 0.69974(15) 0.46892(6) 0.01446(19) Uani d . 1
H H2 0.6424 0.6689 0.4250 0.017 Uiso calc R 1
C C4 0.64170(10) 0.68633(15) 0.55647(6) 0.01310(18) Uani d . 1
C C3 0.56635(10) 0.73678(15) 0.61942(6) 0.01326(19) Uani d . 1
C C1 0.39437(10) 0.80762(14) 0.50887(6) 0.01273(19) Uani d . 1
O O3 0.67402(8) 0.59089(13) 0.74134(5) 0.02499(19) Uani d . 1
C C6 0.46960(10) 0.75806(15) 0.44558(6) 0.01430(19) Uani d . 1
H H3 0.4363 0.7644 0.3857 0.017 Uiso calc R 1
O O4 0.58141(9) 0.85905(14) 0.75857(5) 0.0289(2) Uani d . 1
N N 0.61144(9) 0.72820(15) 0.71326(6) 0.01803(19) Uani d . 1
N N10 0.10087(10) 0.55842(15) 0.60786(6) 0.0205(2) Uani d D 1
H H101 0.0796 0.4460 0.5899 0.031 Uiso calc R 1
H H102 0.1187 0.6532 0.5767 0.031 Uiso calc R 1
N N20 0.17533(10) 0.73976(14) 0.72783(6) 0.0198(2) Uani d D 1
H H201 0.1983 0.748 0.7831 0.030 Uiso calc R 1
H H202 0.1871 0.8291 0.6920 0.030 Uiso calc R 1
N N30 0.11900(10) 0.42771(14) 0.74506(6) 0.01893(19) Uani d D 1
H H301 0.1390 0.443 0.8003 0.028 Uiso calc R 1
H H302 0.0987 0.3184 0.7228 0.028 Uiso calc R 1
C C10 0.13265(10) 0.57518(16) 0.69380(7) 0.0150(2) Uani d . 1
O O1W -0.04003(9) 0.83150(13) 0.39911(6) 0.02309(19) Uani d D 1
H H1W -0.0839 0.9069 0.4216 0.035 Uiso calc R 1
H H2W 0.0334 0.864 0.4075 0.035 Uiso calc R 1

loop_
_atom_site_aniso_label
_atom_site_aniso_U_11
_atom_site_aniso_U_22
_atom_site_aniso_U_33
_atom_site_aniso_U_12
_atom_site_aniso_U_13
_atom_site_aniso_U_23
Cl 0.01357(13) 0.02021(13) 0.01785(12) 0.00384(10) 0.00142(8) -0.00186(9)
O1 0.0158(4) 0.0226(4) 0.0184(4) 0.0039(3) 0.0034(3) 0.0021(3)
O2 0.0186(4) 0.0200(4) 0.0151(3) 0.0020(3) -0.0036(3) 0.0012(3)
C7 0.0141(5) 0.0117(4) 0.0152(4) -0.0010(4) -0.0006(3) 0.0016(3)
C2 0.0136(5) 0.0149(5) 0.0116(4) 0.0007(4) 0.0019(3) 0.0009(3)
C5 0.0161(5) 0.0152(5) 0.0124(4) 0.0001(4) 0.0029(3) -0.0015(3)
C4 0.0121(5) 0.0120(4) 0.0150(4) 0.0013(4) 0.0010(3) -0.0004(3)
C3 0.0145(5) 0.0156(5) 0.0094(4) 0.0002(4) 0.0006(3) 0.0007(3)
C1 0.0138(5) 0.0120(4) 0.0121(4) -0.0004(4) 0.0005(3) 0.0012(3)
O3 0.0205(5) 0.0324(5) 0.0212(4) 0.0048(4) -0.0005(3) 0.0122(3)
C6 0.0166(5) 0.0143(5) 0.0116(4) -0.0012(4) 0.0005(3) -0.0001(3)
O4 0.0261(5) 0.0467(6) 0.0133(4) 0.0117(4) 0.0004(3) -0.0082(4)
N 0.0139(5) 0.0281(5) 0.0120(4) 0.0016(4) 0.0011(3) 0.0028(3)
N10 0.0260(6) 0.0214(5) 0.0136(4) -0.0046(4) 0.0010(3) -0.0004(3)
N20 0.0249(5) 0.0180(5) 0.0159(4) -0.0023(4) 0.0011(4) -0.0011(3)
N30 0.0236(5) 0.0182(4) 0.0146(4) -0.0033(4) 0.0014(3) -0.0014(3)
C10 0.0114(5) 0.0187(5) 0.0153(4) 0.0006(4) 0.0024(3) -0.0012(4)
O1W 0.0169(4) 0.0242(4) 0.0282(4) -0.0020(4) 0.0033(3) -0.0101(3)

loop_
_atom_type_symbol
_atom_type_description
_atom_type_scat_dispersion_real
_atom_type_scat_dispersion_imag
_atom_type_scat_source
C C 0.0033 0.0016 'International Tables Vol C Tables 4.2.6.8 and 6.1.1.4'
H H 0.0000 0.0000 'International Tables Vol C Tables 4.2.6.8 and 6.1.1.4'
N N 0.0061 0.0033 'International Tables Vol C Tables 4.2.6.8 and 6.1.1.4'
O O 0.0106 0.0060 'International Tables Vol C Tables 4.2.6.8 and 6.1.1.4'
Cl Cl 0.1484 0.1585 'International Tables Vol C Tables 4.2.6.8 and 6.1.1.4'

loop_
_geom_angle_atom_site_label_1
_geom_angle_atom_site_label_2
_geom_angle_atom_site_label_3
_geom_angle
_geom_angle_publ_flag
O2 C7 O1 124.96(10) n
O2 C7 C1 117.99(10) n
O1 C7 C1 117.04(9) n
C3 C2 C1 119.89(10) ?
C3 C2 H1 120.1 ?
C1 C2 H1 120.1 ?
C6 C5 C4 120.20(10) ?
C6 C5 H2 119.9 ?
C4 C5 H2 119.9 ?
C5 C4 C3 118.53(10) ?
C5 C4 Cl 118.56(9) ?
C3 C4 Cl 122.84(8) ?
C2 C3 C4 121.49(9) ?
C2 C3 N 116.40(9) n
C4 C3 N 122.11(9) n
C2 C1 C6 118.84(10) ?
C2 C1 C7 119.26(10) ?
C6 C1 C7 121.89(9) ?
C5 C6 C1 121.03(9) ?
C5 C6 H3 119.5 ?
C1 C6 H3 119.5 ?
O3 N O4 124.37(9) n
O3 N C3 118.50(9) n
O4 N C3 117.12(9) n
C10 N10 H101 115 ?
C10 N10 H102 116 ?
H101 N10 H102 127 ?
C10 N20 H201 120 ?
C10 N20 H202 117 ?
H201 N20 H202 122 ?
C10 N30 H301 117 ?
C10 N30 H302 120 ?
H301 N30 H302 121 ?
N30 C10 N20 120.33(10) n
N30 C10 N10 119.54(10) n
N20 C10 N10 120.11(10) n
H1W O1W H2W 111 ?

loop_
_geom_bond_atom_site_label_1
_geom_bond_atom_site_label_2
_geom_bond_distance
_geom_bond_publ_flag
Cl C4 1.7302(12) n
O1 C7 1.2616(14) n
O2 C7 1.2585(13) n
C7 C1 1.5123(16) n
C2 C3 1.3863(15) ?
C2 C1 1.3932(14) ?
C2 H1 0.95 ?
C5 C6 1.3886(16) ?
C5 C4 1.3929(15) ?
C5 H2 0.95 ?
C4 C3 1.3974(16) ?
C3 N 1.4711(14) ?
C1 C6 1.3990(16) ?
O3 N 1.2259(13) n
C6 H3 0.95 ?
O4 N 1.2277(14) n
N10 C10 1.3346(15) n
N20 C10 1.3298(15) n
N30 C10 1.3271(15) n

loop_
_geom_hbond_atom_site_label_D
_geom_hbond_atom_site_label_H
_geom_hbond_atom_site_label_A
_geom_hbond_site_symmetry_A
_geom_hbond_distance_DH
_geom_hbond_distance_HA
_geom_hbond_distance_DA
_geom_hbond_angle_DHA
N10 H101 O1W 3_566 0.86 2.01 2.822(2) 156
N10 H102 O1 . 0.86 2.04 2.858(2) 158
N20 H201 O2 4_576 0.86 2.11 2.875(2) 147
N20 H202 O3 2_656 0.86 2.51 2.964(2) 114
N30 H301 O2 4_576 0.86 2.10 2.876(2) 150
N30 H301 Cl 2_646 0.86 2.94 3.474(2) 122
N30 H302 O1W 3_566 0.86 2.18 2.921(2) 144
O1W H1W O1 3_576 0.82 1.93 2.742(2) 170
O1W H2W O2 . 0.82 2.03 2.832(2) 165
O1W H2W O1 . 0.82 2.62 3.249(2) 134

loop_
_geom_torsion_atom_site_label_1
_geom_torsion_atom_site_label_2
_geom_torsion_atom_site_label_3
_geom_torsion_atom_site_label_4
_geom_torsion
_geom_torsion_publ_flag
C6 C5 C4 C3 -1.42(16) ?
C6 C5 C4 Cl -178.53(8) ?
C1 C2 C3 C4 1.32(16) ?
C1 C2 C3 N -178.93(9) ?
C5 C4 C3 C2 0.19(16) ?
Cl C4 C3 C2 177.16(8) ?
C5 C4 C3 N -179.55(10) ?
Cl C4 C3 N -2.58(15) n
C3 C2 C1 C6 -1.56(15) ?
C3 C2 C1 C7 179.25(10) ?
O2 C7 C1 C2 176.06(10) ?
O1 C7 C1 C2 -5.10(15) n
O2 C7 C1 C6 -3.11(15) n
O1 C7 C1 C6 175.73(10) ?
C4 C5 C6 C1 1.18(16) ?
C2 C1 C6 C5 0.33(16) ?
C7 C1 C6 C5 179.50(10) ?
C2 C3 N O3 138.15(11) n
C4 C3 N O3 -42.10(15) ?
C2 C3 N O4 -40.57(14) n
C4 C3 N O4 139.18(11) ?
